data_2103226
loop_
_publ_author_name
'Zaleski, J.'
'Daszkiewicz, Z.'
'Kyzio\/l, J. B.'

_publ_section_title
;
 Structure of <i>N</i>,4-dinitroaniline and its complex with sulfolane
 at 85K; on the proton donor--acceptor affinity of the primary
 nitramine (HNNO~2~) group
;
_journal_issue 1
_journal_name_full 'Acta Crystallographica Section B'
_journal_page_first 109
_journal_page_last 115
_journal_paper_doi 10.1107/S0108768101016548
_journal_volume 58
_journal_year 2002
_chemical_formula_sum 'C6 H5 N3 O4'
_chemical_formula_weight 183.13
_chemical_name_systematic
;
 N,4-Dinitroaniline
;
_space_group_IT_number 2
_symmetry_cell_setting triclinic
_symmetry_space_group_name_Hall '-P 1'
_symmetry_space_group_name_H-M 'P -1'
_atom_sites_solution_hydrogens geom
_atom_sites_solution_primary direct
_atom_sites_solution_secondary difmap
_audit_creation_method SHELXL-97
_cell_angle_alpha 84.25(3)
_cell_angle_beta 79.77(3)
_cell_angle_gamma 81.27(3)
_cell_formula_units_Z 4
_cell_length_a 6.9470(10)
_cell_length_b 7.773(2)
_cell_length_c 13.836(3)
_cell_measurement_reflns_used 28
_cell_measurement_temperature 85.00(10)
_cell_measurement_theta_max 24
_cell_measurement_theta_min 17
_cell_volume 724.7(3)
_computing_cell_refinement 'KUMA Diffraction Software, ver. KM4b8 (KUMA, 1997)'
_computing_data_reduction 'KUMA Diffraction Software, datared9 (KUMA, 1997)'
_computing_molecular_graphics 'SHELXTL (Sheldrick, 1990)'
_computing_publication_material 'SHELXL-97 (Sheldrick, 1997)'
_computing_structure_refinement 'SHELXL-97 (Sheldrick, 1997)'
_computing_structure_solution 'SHELXS-97 (Sheldrick, 1990)'
_diffrn_ambient_temperature 85.00(10)
_diffrn_measured_fraction_theta_full .964
_diffrn_measured_fraction_theta_max .924
_diffrn_measurement_device_type 'KUMA KM4 diffractometer'
_diffrn_measurement_method \w
_diffrn_radiation_monochromator graphite
_diffrn_radiation_source 'fine-focus sealed tube'
_diffrn_radiation_type MoK\a
_diffrn_radiation_wavelength .71073
_diffrn_reflns_av_R_equivalents .0179
_diffrn_reflns_av_sigmaI/netI .0107
_diffrn_reflns_limit_h_max 0
_diffrn_reflns_limit_h_min -9
_diffrn_reflns_limit_k_max 9
_diffrn_reflns_limit_k_min -9
_diffrn_reflns_limit_l_max 18
_diffrn_reflns_limit_l_min -18
_diffrn_reflns_number 3500
_diffrn_reflns_theta_full 26.06
_diffrn_reflns_theta_max 28.06
_diffrn_reflns_theta_min 1.50
_diffrn_standards_decay_% -.51
_diffrn_standards_interval_count 50
_diffrn_standards_number 2
_exptl_absorpt_coefficient_mu .144
_exptl_absorpt_correction_type none
_exptl_crystal_colour yellow
_exptl_crystal_density_diffrn 1.679
_exptl_crystal_density_method 'not measured'
_exptl_crystal_description plates
_exptl_crystal_F_000 376
_exptl_crystal_size_max .5
_exptl_crystal_size_mid .45
_exptl_crystal_size_min .4
_refine_diff_density_max .330
_refine_diff_density_min -.250
_refine_ls_extinction_method none
_refine_ls_goodness_of_fit_ref 1.052
_refine_ls_hydrogen_treatment refall
_refine_ls_matrix_type full
_refine_ls_number_parameters 265
_refine_ls_number_reflns 3255
_refine_ls_number_restraints 2
_refine_ls_restrained_S_all 1.053
_refine_ls_R_factor_all .0349
_refine_ls_R_factor_gt .0313
_refine_ls_shift/su_max .009
_refine_ls_shift/su_mean .000
_refine_ls_structure_factor_coef Fsqd
_refine_ls_weighting_details 'calc w=1/[\s^2^(Fo^2^)+(0.0488P)^2^+0.3180P] where P=(Fo^2^+2Fc^2^)/3'
_refine_ls_weighting_scheme calc
_refine_ls_wR_factor_gt .0874
_refine_ls_wR_factor_ref .0899
_reflns_number_gt 2972
_reflns_number_total 3255
_reflns_threshold_expression >2sigma(I)
_cod_data_source_file lc0040.cif
_cod_data_source_block 2
_cod_depositor_comments
;
The following automatic conversions were performed:
'_symmetry_cell_setting' value 'Triclinic' changed to 'triclinic'
according to '/home/saulius/struct/CIF-dictionaries/cif_core.dic'
dictionary named 'cif_core.dic' version 2.4.1 from
2010-06-29.

'_geom_torsion_publ_flag' value 'Y' changed to 'y' according
to '/home/saulius/struct/CIF-dictionaries/cif_core.dic' dictionary named
'cif_core.dic' version 2.4.1 from 2010-06-29 (5 times).

Automatic conversion script
Id: cif_fix_enum 1527 2010-12-29 10:47:43Z saulius 

The following automatic conversions were performed:

'_symmetry_cell_setting' value 'Triclinic' changed to 'triclinic'
according to /home/saulius/struct/CIF-dictionaries/cif_core.dic
dictionary named 'cif_core.dic' version 2.4.1 from
2010-06-29.

'_geom_torsion_publ_flag' value 'Y' changed to 'y'
according to /home/saulius/struct/CIF-dictionaries/cif_core.dic
dictionary named 'cif_core.dic' version 2.4.1 from 2010-06-29 (5
times).

Automatic conversion script
Id: cif_fix_values 1715 2011-07-08 13:25:40Z adriana 
;
_cod_original_sg_symbol_H-M P-1
_cod_database_code 2103226

loop_
_symmetry_equiv_pos_as_xyz
'x, y, z'
'-x, -y, -z'

loop_
_atom_site_label
_atom_site_fract_x
_atom_site_fract_y
_atom_site_fract_z
_atom_site_U_iso_or_equiv
_atom_site_adp_type
_atom_site_calc_flag
_atom_site_refinement_flags
_atom_site_occupancy
_atom_site_type_symbol
C1A .26811(16) -.31451(15) .35902(8) .0142(2) Uani d . 1 C
C2A .24181(16) -.28904(15) .26047(8) .0142(2) Uani d . 1 C
C3A .18037(16) -.12358(16) .22120(8) .0144(2) Uani d . 1 C
C4A .14768(16) .01378(15) .28144(8) .0142(2) Uani d . 1 C
C5A .17609(17) -.00885(16) .37901(8) .0160(2) Uani d . 1 C
C6A .23772(17) -.17429(16) .41815(8) .0164(2) Uani d . 1 C
N7A .34002(15) -.48561(13) .39180(7) .0169(2) Uani d D 1 N
H7A .383(2) -.5656(17) .3501(10) .024 Uiso d D 1 H
N8A .27305(15) -.56295(13) .48208(7) .0166(2) Uani d . 1 N
O9A -.33747(13) .58521(12) -.05994(6) .02013(19) Uani d . 1 O
O10A .32033(14) -.72185(11) .49187(6) .0219(2) Uani d . 1 O
N11A .07702(14) .18810(13) .24168(7) .0150(2) Uani d . 1 N
O12A .01170(12) .20082(11) .16300(6) .01833(19) Uani d . 1 O
O13A .08106(13) .31379(11) .28740(7) .02034(19) Uani d . 1 O
C1B -.25805(16) .67362(15) .11991(8) .0140(2) Uani d . 1 C
C2B -.24633(16) .66383(15) .22035(8) .0140(2) Uani d . 1 C
C3B -.28485(16) .81371(16) .27012(8) .0147(2) Uani d . 1 C
C4B -.33955(16) .97061(15) .21920(8) .0139(2) Uani d . 1 C
C5B -.35205(17) .98318(16) .11969(8) .0160(2) Uani d . 1 C
C6B -.30861(18) .83405(16) .06899(8) .0167(2) Uani d . 1 C
N7B -.20445(15) .51396(13) .07679(7) .0164(2) Uani d D 1 N
H7B -.155(2) .4194(16) .1115(11) .026 Uiso d D 1 H
N8B -.25262(14) .47271(13) -.00817(7) .0155(2) Uani d . 1 N
O9B .17861(16) -.47260(13) .54623(7) .0283(2) Uani d . 1 O
O10B -.20143(13) .31906(11) -.02665(6) .02079(19) Uani d . 1 O
N11B -.37953(14) 1.12878(13) .27200(7) .0153(2) Uani d . 1 N
O12B -.31808(13) 1.12592(12) .34980(6) .0211(2) Uani d . 1 O
O13B -.47274(13) 1.25969(11) .23512(6) .0212(2) Uani d . 1 O
H2A .262(2) -.384(2) .2209(12) .021 Uiso d . 1 H
H3A .160(2) -.103(2) .1552(12) .022 Uiso d . 1 H
H5A .157(2) .088(2) .4181(12) .023 Uiso d . 1 H
H6A .262(2) -.196(2) .4836(13) .028 Uiso d . 1 H
H2B -.217(2) .555(2) .2566(12) .023 Uiso d . 1 H
H3B -.279(3) .809(2) .3407(13) .030 Uiso d . 1 H
H5B -.383(2) 1.094(2) .0857(13) .027 Uiso d . 1 H
H6B -.309(2) .840(2) .0010(12) .022 Uiso d . 1 H

loop_
_atom_site_aniso_label
_atom_site_aniso_U_11
_atom_site_aniso_U_22
_atom_site_aniso_U_33
_atom_site_aniso_U_12
_atom_site_aniso_U_13
_atom_site_aniso_U_23
C1A .0129(5) .0140(5) .0154(5) -.0001(4) -.0027(4) -.0020(4)
C2A .0139(5) .0142(5) .0148(5) -.0008(4) -.0022(4) -.0053(4)
C3A .0135(5) .0164(6) .0137(5) -.0009(4) -.0034(4) -.0028(4)
C4A .0119(5) .0133(6) .0172(5) -.0002(4) -.0031(4) -.0020(4)
C5A .0163(5) .0153(6) .0164(5) .0001(4) -.0023(4) -.0065(4)
C6A .0183(5) .0172(6) .0144(5) -.0003(4) -.0046(4) -.0043(4)
N7A .0219(5) .0136(5) .0133(4) .0030(4) -.0012(4) -.0034(4)
N8A .0201(5) .0160(5) .0145(4) -.0008(4) -.0059(4) -.0016(4)
O9A .0260(4) .0185(4) .0171(4) -.0026(4) -.0080(3) .0001(3)
O10A .0318(5) .0142(4) .0194(4) .0008(4) -.0081(4) .0007(3)
N11A .0121(4) .0142(5) .0179(4) .0001(4) -.0017(3) -.0026(4)
O12A .0199(4) .0171(4) .0179(4) .0008(3) -.0064(3) -.0006(3)
O13A .0237(4) .0132(4) .0245(4) .0016(3) -.0056(3) -.0069(3)
C1B .0127(5) .0148(6) .0143(5) -.0007(4) -.0016(4) -.0037(4)
C2B .0136(5) .0142(6) .0137(5) .0009(4) -.0033(4) -.0006(4)
C3B .0135(5) .0179(6) .0126(5) -.0003(4) -.0033(4) -.0016(4)
C4B .0121(5) .0142(6) .0155(5) -.0003(4) -.0018(4) -.0043(4)
C5B .0182(5) .0146(6) .0148(5) -.0006(4) -.0037(4) .0002(4)
C6B .0206(5) .0164(6) .0127(5) -.0008(4) -.0031(4) -.0010(4)
N7B .0216(5) .0133(5) .0143(4) .0023(4) -.0063(4) -.0029(4)
N8B .0160(4) .0172(5) .0135(4) -.0034(4) -.0008(3) -.0041(4)
O9B .0437(6) .0218(5) .0148(4) .0018(4) .0035(4) -.0042(4)
O10B .0256(4) .0160(4) .0210(4) -.0006(3) -.0032(3) -.0071(3)
N11B .0136(4) .0156(5) .0166(4) -.0012(4) -.0013(3) -.0041(4)
O12B .0229(4) .0235(5) .0185(4) -.0001(4) -.0071(3) -.0076(3)
O13B .0257(5) .0141(4) .0225(4) .0044(3) -.0057(3) -.0025(3)

loop_
_atom_type_symbol
_atom_type_description
_atom_type_scat_dispersion_real
_atom_type_scat_dispersion_imag
_atom_type_scat_source
C C .0033 .0016 'International Tables Vol C Tables 4.2.6.8 and 6.1.1.4'
H H .0000 .0000 'International Tables Vol C Tables 4.2.6.8 and 6.1.1.4'
N N .0061 .0033 'International Tables Vol C Tables 4.2.6.8 and 6.1.1.4'
O O .0106 .0060 'International Tables Vol C Tables 4.2.6.8 and 6.1.1.4'

loop_
_geom_angle_atom_site_label_1
_geom_angle_atom_site_label_2
_geom_angle_atom_site_label_3
_geom_angle
_geom_angle_publ_flag
C6A C1A C2A 121.00(10) y
C6A C1A N7A 122.70(10) y
C2A C1A N7A 116.10(10) y
C3A C2A C1A 119.80(10) ?
C2A C3A C4A 118.40(10) ?
C3A C4A C5A 122.50(10) y
C3A C4A N11A 118.90(10) ?
C5A C4A N11A 118.60(10) ?
C6A C5A C4A 119.00(10) ?
C5A C6A C1A 119.20(10) ?
N8A N7A C1A 123.50(10) y
O9B N8A O10A 125.40(10) y
O9B N8A N7A 119.40(10) y
O10A N8A N7A 115.20(10) y
O13A N11A O12A 123.10(10) ?
O13A N11A C4A 119.20(10) ?
O12A N11A C4A 117.70(10) ?
C6B C1B C2B 120.80(10) y
C6B C1B N7B 124.80(10) y
C2B C1B N7B 114.40(10) y
C3B C2B C1B 120.00(10) ?
C2B C3B C4B 118.50(10) ?
C3B C4B C5B 122.50(10) y
C3B C4B N11B 118.30(10) ?
C5B C4B N11B 119.20(10) ?
C6B C5B C4B 119.20(10) ?
C5B C6B C1B 119.10(10) ?
N8B N7B C1B 126.90(10) y
O9A N8B O10B 125.40(10) y
O9A N8B N7B 120.00(10) y
O10B N8B N7B 114.60(10) y
O12B N11B O13B 123.40(10) ?
O12B N11B C4B 118.60(10) ?
O13B N11B C4B 118.00(10) ?

loop_
_geom_bond_atom_site_label_1
_geom_bond_atom_site_label_2
_geom_bond_distance
_geom_bond_publ_flag
C1A C6A 1.396(2) ?
C1A C2A 1.398(2) ?
C1A N7A 1.408(2) y
C2A C3A 1.381(2) ?
C3A C4A 1.387(2) ?
C4A C5A 1.389(2) ?
C4A N11A 1.457(2) y
C5A C6A 1.381(2) ?
N7A N8A 1.3660(10) y
N8A O9B 1.2210(10) ?
N8A O10A 1.2290(10) ?
O9A N8B 1.2220(10) ?
N11A O13A 1.2220(10) ?
N11A O12A 1.2410(10) ?
C1B C6B 1.398(2) ?
C1B C2B 1.400(2) ?
C1B N7B 1.401(2) y
C2B C3B 1.380(2) ?
C3B C4B 1.382(2) ?
C4B C5B 1.388(2) ?
C4B N11B 1.458(2) y
C5B C6B 1.381(2) ?
N7B N8B 1.3580(10) y
N8B O10B 1.2320(10) ?
N11B O12B 1.2240(10) ?
N11B O13B 1.2360(10) ?

loop_
_geom_hbond_atom_site_label_D
_geom_hbond_atom_site_label_H
_geom_hbond_atom_site_label_A
_geom_hbond_site_symmetry_A
_geom_hbond_distance_DH
_geom_hbond_distance_HA
_geom_hbond_distance_DA
_geom_hbond_angle_DHA
C3A H3A O10B 2 .94(2) 2.52(2) 3.192(2) 128.0(10)
C3B H3B O10A 2_556 .98(2) 2.33(2) 3.272(2) 161.0(10)
C5A H5A O10A 1_565 .95(2) 2.40(2) 3.217(2) 145.0(10)
C5B H5B O10B 1_565 .95(2) 2.55(2) 3.321(2) 138.0(10)
C6A H6A O12B 2_566 .94(2) 2.53(2) 3.421(2) 157.0(10)
N7A H7A O13B 1_635 .870(10) 2.200(10) 3.064(2) 171(2)
N7B H7B O12A . .900(10) 2.050(10) 2.924(2) 167(2)

loop_
_geom_torsion_atom_site_label_1
_geom_torsion_atom_site_label_2
_geom_torsion_atom_site_label_3
_geom_torsion_atom_site_label_4
_geom_torsion
_geom_torsion_publ_flag
C6A C1A C2A C3A -1.54(16) ?
N7A C1A C2A C3A -177.06(10) ?
C1A C2A C3A C4A .44(16) ?
C2A C3A C4A C5A .59(17) ?
C2A C3A C4A N11A -178.15(9) ?
C3A C4A C5A C6A -.52(17) ?
N11A C4A C5A C6A 178.22(10) ?
C4A C5A C6A C1A -.58(17) ?
C2A C1A C6A C5A 1.60(17) ?
N7A C1A C6A C5A 176.82(10) ?
C6A C1A N7A N8A 44.8(2) y
C2A C1A N7A N8A -139.70(10) y
C1A N7A N8A O9B -16.2(2) y
C1A N7A N8A O10A 165.80(10) y
C3A C4A N11A O13A -167.20(10) ?
C5A C4A N11A O13A 14.1(2) y
C3A C4A N11A O12A 14.2(2) ?
C5A C4A N11A O12A -164.60(10) ?
C6B C1B C2B C3B -.02(17) ?
N7B C1B C2B C3B 176.47(10) ?
C1B C2B C3B C4B 1.66(16) ?
C2B C3B C4B C5B -1.70(17) ?
C2B C3B C4B N11B -179.81(9) ?
C3B C4B C5B C6B .04(17) ?
N11B C4B C5B C6B 178.13(10) ?
C4B C5B C6B C1B 1.62(17) ?
C2B C1B C6B C5B -1.64(17) ?
N7B C1B C6B C5B -177.75(10) ?
C6B C1B N7B N8B -23.8(2) y
C2B C1B N7B N8B 159.90(10) y
C1B N7B N8B O9A 6.7(2) y
C1B N7B N8B O10B -174.30(10) y
C3B C4B N11B O12B 17.8(2) ?
C5B C4B N11B O12B -160.40(10) ?
C3B C4B N11B O13B -162.80(10) ?
C5B C4B N11B O13B 19.0(2) ?

loop_
_cod_related_entry_id
_cod_related_entry_database
_cod_related_entry_code
1 ChemSpider 10468895
